data_2224899
loop_
_publ_author_name
'El Ghayati, Lhoussaine'
'Tjiou, El Mostafa'
'El Ammari, Lahcen'

_publ_section_title
;Chloridobis[2-(1,5-dimethyl-1<i>H</i>-pyrazol-3-yl-\k<i>N</i>^2^)-1-methyl-1<i>H</i>-imidazole-\k<i>N</i>^3^]copper(II)
 chloride methanol hemisolvate tetrahydrate
;
_journal_coeditor_code CI2996
_journal_issue 2
_journal_name_full 'Acta Crystallographica Section E'
_journal_page_first m134
_journal_page_last m135
_journal_paper_doi 10.1107/S1600536810000048
_journal_volume 66
_journal_year 2010
_chemical_formula_iupac '[Cu Cl (C9 H12 N4)2] Cl, 0.5C H4 O, 4H2 O'
_chemical_formula_moiety 'C18 H24 Cl1 Cu1 N8 +, Cl -, 0.5(C H4 O), 4(H2 O)'
_chemical_formula_sum 'C18.5 H34 Cl2 Cu N8 O4.5'
_chemical_formula_weight 574.98
_chemical_name_systematic
;
Chloridobis[2-(1,5-dimethyl-1<i>H</i>-pyrazol-3-yl-\k<i>N</i>^2^)-1-methyl-
1<i>H</i>-imidazole-\k<i>N</i>^3^]copper(II) chloride methanol hemisolvate
tetrahydrate
;
_space_group_IT_number 14
_symmetry_cell_setting monoclinic
_symmetry_space_group_name_Hall '-P 2ybc'
_symmetry_space_group_name_H-M 'P 1 21/c 1'
_atom_sites_solution_hydrogens geom
_atom_sites_solution_primary direct
_atom_sites_solution_secondary difmap
_audit_creation_method SHELXL-97
_cell_angle_alpha 90.00
_cell_angle_beta 100.8830(10)
_cell_angle_gamma 90.00
_cell_formula_units_Z 4
_cell_length_a 12.5213(3)
_cell_length_b 15.5386(4)
_cell_length_c 14.1806(4)
_cell_measurement_reflns_used 4291
_cell_measurement_temperature 298(2)
_cell_measurement_theta_max 29.84
_cell_measurement_theta_min 2.62
_cell_volume 2709.41(12)
_computing_cell_refinement 'SAINT (Bruker, 2005)'
_computing_data_collection 'APEX2 (Bruker, 2005)'
_computing_data_reduction 'SAINT (Bruker, 2005)'
_computing_molecular_graphics 'ORTEP-3 for Windows (Farrugia,1997) and PLATON (Spek, 2009)'
_computing_publication_material 'WinGX (Farrugia, 1999)'
_computing_structure_refinement 'SHELXL97 (Sheldrick, 2008)'
_computing_structure_solution 'SHELXS97 (Sheldrick, 2008)'
_diffrn_ambient_temperature 298(2)
_diffrn_measured_fraction_theta_full 0.999
_diffrn_measured_fraction_theta_max 0.999
_diffrn_measurement_device_type 'Bruker X8 APEXII area-detector'
_diffrn_measurement_method '\f and \w scans'
_diffrn_radiation_monochromator graphite
_diffrn_radiation_source 'fine-focus sealed tube'
_diffrn_radiation_type MoK\a
_diffrn_radiation_wavelength 0.71073
_diffrn_reflns_av_R_equivalents 0.0291
_diffrn_reflns_av_sigmaI/netI 0.0223
_diffrn_reflns_limit_h_max 17
_diffrn_reflns_limit_h_min -17
_diffrn_reflns_limit_k_max 21
_diffrn_reflns_limit_k_min -20
_diffrn_reflns_limit_l_max 19
_diffrn_reflns_limit_l_min -19
_diffrn_reflns_number 47954
_diffrn_reflns_theta_full 30.00
_diffrn_reflns_theta_max 30.00
_diffrn_reflns_theta_min 2.74
_diffrn_standards_number 0
_exptl_absorpt_coefficient_mu 1.044
_exptl_absorpt_correction_T_max 0.820
_exptl_absorpt_correction_T_min 0.668
_exptl_absorpt_correction_type multi-scan
_exptl_absorpt_process_details '(SADABS; Bruker, 2005)'
_exptl_crystal_colour green
_exptl_crystal_density_diffrn 1.410
_exptl_crystal_density_method 'not measured'
_exptl_crystal_description Block
_exptl_crystal_F_000 1200
_exptl_crystal_size_max 0.44
_exptl_crystal_size_mid 0.33
_exptl_crystal_size_min 0.19
_refine_diff_density_max 0.393
_refine_diff_density_min -0.263
_refine_ls_extinction_method none
_refine_ls_goodness_of_fit_ref 1.013
_refine_ls_hydrogen_treatment constr
_refine_ls_matrix_type full
_refine_ls_number_parameters 323
_refine_ls_number_reflns 7884
_refine_ls_number_restraints 0
_refine_ls_restrained_S_all 1.013
_refine_ls_R_factor_all 0.0628
_refine_ls_R_factor_gt 0.0379
_refine_ls_shift/su_max 0.001
_refine_ls_shift/su_mean 0.000
_refine_ls_structure_factor_coef Fsqd
_refine_ls_weighting_details 'calc w=1/[\s^2^(Fo^2^)+(0.0649P)^2^+0.7437P] where P=(Fo^2^+2Fc^2^)/3'
_refine_ls_weighting_scheme calc
_refine_ls_wR_factor_gt 0.1064
_refine_ls_wR_factor_ref 0.1235
_reflns_number_gt 5480
_reflns_number_total 7884
_reflns_threshold_expression I>2\s(I)
_cod_data_source_file ci2996.cif
_cod_data_source_block I
_cod_depositor_comments
;
The following automatic conversions were performed:
'_symmetry_cell_setting' value 'Monoclinic' changed to 'monoclinic'
according to '/home/saulius/struct/CIF-dictionaries/cif_core.dic'
dictionary named 'cif_core.dic' version 2.4.1 from 2010-06-29.

Automatic conversion script
Id: cif_fix_enum 1527 2010-12-29 10:47:43Z saulius 

The following automatic conversions were performed:

'_symmetry_cell_setting' value 'Monoclinic' changed to 'monoclinic'
according to /home/saulius/struct/CIF-dictionaries/cif_core.dic
dictionary named 'cif_core.dic' version 2.4.1 from 2010-06-29.

Automatic conversion script
Id: cif_fix_values 1715 2011-07-08 13:25:40Z adriana 
;
_cod_original_cell_volume 2709.40(12)
_cod_original_sg_symbol_H-M 'P 21/c'
_cod_original_formula_sum 'C18.50 H34 Cl2 Cu N8 O4.50'
_cod_database_code 2224899
_cod_database_fobs_code 2224899

loop_
_symmetry_equiv_pos_as_xyz
'x, y, z'
'-x, y+1/2, -z+1/2'
'-x, -y, -z'
'x, -y-1/2, z-1/2'

loop_
_atom_site_type_symbol
_atom_site_label
_atom_site_fract_x
_atom_site_fract_y
_atom_site_fract_z
_atom_site_U_iso_or_equiv
_atom_site_adp_type
_atom_site_calc_flag
_atom_site_refinement_flags
_atom_site_occupancy
_atom_site_disorder_assembly
_atom_site_disorder_group
Cu Cu1 0.900612(18) 0.233115(15) 0.118071(16) 0.04439(9) Uani d . 1 . .
Cl Cl1 0.90806(7) 0.08691(4) 0.12169(4) 0.0800(2) Uani d . 1 . .
N N1 0.78145(13) 0.23508(10) 0.00716(12) 0.0454(3) Uani d . 1 . .
N N2 0.70109(13) 0.28521(11) -0.13260(12) 0.0477(4) Uani d . 1 . .
N N3 1.05116(12) 0.37246(10) 0.01121(11) 0.0417(3) Uani d . 1 . .
N N4 0.96472(12) 0.32276(9) 0.02067(10) 0.0393(3) Uani d . 1 . .
N N5 1.01880(13) 0.24643(10) 0.22878(12) 0.0450(4) Uani d . 1 . .
N N6 1.09451(12) 0.30513(12) 0.36557(12) 0.0486(4) Uani d . 1 . .
N N7 0.74464(12) 0.38061(10) 0.21093(10) 0.0399(3) Uani d . 1 . .
N N8 0.83164(11) 0.32983(9) 0.20746(10) 0.0379(3) Uani d . 1 . .
C C1 0.68255(17) 0.19476(15) -0.01803(16) 0.0570(5) Uani d . 1 . .
H H1 0.6547 0.1532 0.0179 0.068 Uiso calc R 1 . .
C C2 0.63247(18) 0.22604(15) -0.10454(17) 0.0571(5) Uani d . 1 . .
H H2 0.5643 0.2102 -0.1384 0.068 Uiso calc R 1 . .
C C3 0.79083(15) 0.28850(11) -0.06320(12) 0.0403(4) Uani d . 1 . .
C C4 0.89033(15) 0.33733(10) -0.05888(12) 0.0379(3) Uani d . 1 . .
C C5 0.92968(17) 0.39587(12) -0.11883(13) 0.0452(4) Uani d . 1 . .
H H5 0.8937 0.4163 -0.1780 0.054 Uiso calc R 1 . .
C C6 1.03251(16) 0.41695(11) -0.07205(13) 0.0443(4) Uani d . 1 . .
C C7 0.6782(2) 0.33629(16) -0.22015(15) 0.0620(6) Uani d . 1 . .
H H7A 0.6052 0.3252 -0.2531 0.093 Uiso calc R 1 . .
H H7B 0.7283 0.3211 -0.2609 0.093 Uiso calc R 1 . .
H H7C 0.6859 0.3963 -0.2042 0.093 Uiso calc R 1 . .
C C8 1.11508(19) 0.47529(14) -0.10149(17) 0.0588(5) Uani d . 1 . .
H H8A 1.0878 0.4972 -0.1648 0.088 Uiso calc R 1 . .
H H8B 1.1811 0.4439 -0.1016 0.088 Uiso calc R 1 . .
H H8C 1.1295 0.5224 -0.0571 0.088 Uiso calc R 1 . .
C C9 1.14876(18) 0.37281(16) 0.08480(18) 0.0626(6) Uani d . 1 . .
H H9A 1.1915 0.4227 0.0771 0.094 Uiso calc R 1 . .
H H9B 1.1904 0.3218 0.0791 0.094 Uiso calc R 1 . .
H H9C 1.1290 0.3741 0.1470 0.094 Uiso calc R 1 . .
C C10 1.12060(17) 0.21135(15) 0.25698(17) 0.0567(5) Uani d . 1 . .
H H10 1.1517 0.1696 0.2236 0.068 Uiso calc R 1 . .
C C11 1.16802(17) 0.24752(15) 0.34115(18) 0.0583(5) Uani d . 1 . .
H H11 1.2372 0.2357 0.3759 0.070 Uiso calc R 1 . .
C C12 1.00555(14) 0.30198(12) 0.29551(13) 0.0410(4) Uani d . 1 . .
C C13 0.90411(14) 0.34939(11) 0.28650(12) 0.0373(3) Uani d . 1 . .
C C14 0.86365(16) 0.41194(12) 0.34037(13) 0.0463(4) Uani d . 1 . .
H H14 0.8983 0.4359 0.3982 0.056 Uiso calc R 1 . .
C C15 0.76163(16) 0.43081(12) 0.28999(13) 0.0446(4) Uani d . 1 . .
C C16 0.64923(17) 0.37722(16) 0.13561(16) 0.0570(5) Uani d . 1 . .
H H16A 0.6096 0.4302 0.1345 0.086 Uiso calc R 1 . .
H H16B 0.6038 0.3302 0.1474 0.086 Uiso calc R 1 . .
H H16C 0.6710 0.3690 0.0748 0.086 Uiso calc R 1 . .
C C17 0.6784(2) 0.49353(17) 0.31146(19) 0.0672(6) Uani d . 1 . .
H H17A 0.7067 0.5233 0.3702 0.101 Uiso calc R 1 . .
H H17B 0.6135 0.4631 0.3181 0.101 Uiso calc R 1 . .
H H17C 0.6618 0.5343 0.2599 0.101 Uiso calc R 1 . .
C C18 1.1111(2) 0.35786(17) 0.45289(17) 0.0655(6) Uani d . 1 . .
H H18A 1.1821 0.3467 0.4902 0.098 Uiso calc R 1 . .
H H18B 1.0569 0.3438 0.4900 0.098 Uiso calc R 1 . .
H H18C 1.1053 0.4176 0.4356 0.098 Uiso calc R 1 . .
O O5 0.6547(5) -0.0238(4) 0.0811(5) 0.130(2) Uani d P 0.50 . .
H H5A 0.6516 0.0148 0.1199 0.195 Uiso calc PR 0.50 . .
C C19 0.5593(8) -0.0440(7) 0.0398(6) 0.123(3) Uani d P 0.50 . .
H H19A 0.5173 0.0073 0.0231 0.185 Uiso calc PR 0.50 . .
H H19B 0.5258 -0.0785 0.0823 0.185 Uiso calc PR 0.50 . .
H H19C 0.5626 -0.0762 -0.0174 0.185 Uiso calc PR 0.50 . .
O O1 0.38934(14) 0.50044(13) 0.08744(14) 0.0760(5) Uani d . 1 . .
H H1A 0.3877 0.4702 0.0374 0.114 Uiso d R 1 . .
H H1B 0.4383 0.5370 0.0841 0.114 Uiso d R 1 . .
O O2 0.6051(2) 0.73482(18) 0.27534(18) 0.1147(9) Uani d . 1 . .
H H2A 0.6107 0.7026 0.2296 0.172 Uiso d R 1 . .
H H2B 0.6581 0.7289 0.3199 0.172 Uiso d R 1 . .
O O3 0.6009(3) 0.6933(2) 0.46268(19) 0.1391(11) Uani d . 1 . .
H H3A 0.5428 0.6909 0.4210 0.209 Uiso d R 1 . .
H H3B 0.5919 0.7388 0.4938 0.209 Uiso d R 1 . .
O O4 0.3845(3) 0.4064(2) 0.25444(18) 0.1355(10) Uani d . 1 . .
H H4A 0.3913 0.4417 0.2114 0.203 Uiso d R 1 . .
H H4B 0.3836 0.3559 0.2350 0.203 Uiso d R 1 . .
Cl Cl2 0.58501(5) 0.62937(4) 0.07857(5) 0.07005(17) Uani d . 1 . .

loop_
_atom_site_aniso_label
_atom_site_aniso_U_11
_atom_site_aniso_U_22
_atom_site_aniso_U_33
_atom_site_aniso_U_12
_atom_site_aniso_U_13
_atom_site_aniso_U_23
Cu1 0.05202(15) 0.03657(13) 0.04530(14) -0.00040(9) 0.01102(10) 0.00375(9)
Cl1 0.1459(7) 0.0368(3) 0.0565(3) 0.0098(3) 0.0171(4) 0.0002(2)
N1 0.0476(9) 0.0430(8) 0.0478(8) -0.0077(7) 0.0150(7) -0.0046(6)
N2 0.0480(9) 0.0485(9) 0.0462(8) 0.0079(7) 0.0078(7) -0.0106(7)
N3 0.0440(8) 0.0371(7) 0.0465(8) -0.0030(6) 0.0150(6) 0.0028(6)
N4 0.0412(7) 0.0366(7) 0.0423(8) -0.0017(6) 0.0132(6) 0.0050(6)
N5 0.0451(8) 0.0440(8) 0.0481(9) 0.0087(6) 0.0147(7) 0.0099(7)
N6 0.0430(9) 0.0481(9) 0.0521(9) -0.0002(7) 0.0025(7) 0.0122(7)
N7 0.0399(8) 0.0383(8) 0.0425(7) 0.0049(6) 0.0106(6) 0.0043(6)
N8 0.0379(7) 0.0365(7) 0.0405(7) 0.0032(6) 0.0101(6) 0.0033(6)
C1 0.0536(12) 0.0569(13) 0.0624(13) -0.0135(10) 0.0162(10) -0.0089(10)
C2 0.0450(10) 0.0635(14) 0.0624(13) -0.0067(9) 0.0094(9) -0.0179(10)
C3 0.0449(9) 0.0368(8) 0.0403(9) 0.0034(7) 0.0108(7) -0.0082(7)
C4 0.0479(9) 0.0322(8) 0.0356(8) 0.0038(7) 0.0131(7) -0.0027(6)
C5 0.0636(12) 0.0383(9) 0.0364(8) 0.0039(8) 0.0161(8) 0.0031(7)
C6 0.0598(11) 0.0327(8) 0.0463(9) 0.0000(7) 0.0248(8) 0.0012(7)
C7 0.0657(14) 0.0666(15) 0.0504(11) 0.0174(11) 0.0029(10) -0.0034(10)
C8 0.0776(15) 0.0408(11) 0.0663(13) -0.0104(9) 0.0347(11) 0.0020(9)
C9 0.0494(12) 0.0639(14) 0.0715(14) -0.0105(10) 0.0036(10) 0.0135(11)
C10 0.0514(11) 0.0585(12) 0.0633(13) 0.0173(9) 0.0188(10) 0.0174(10)
C11 0.0438(11) 0.0633(13) 0.0666(14) 0.0114(9) 0.0073(9) 0.0216(11)
C12 0.0393(9) 0.0391(9) 0.0452(9) 0.0011(7) 0.0096(7) 0.0129(7)
C13 0.0418(9) 0.0335(8) 0.0373(8) -0.0018(6) 0.0097(7) 0.0066(6)
C14 0.0544(11) 0.0415(10) 0.0427(9) 0.0012(8) 0.0084(8) -0.0016(7)
C15 0.0533(11) 0.0377(9) 0.0459(9) 0.0048(7) 0.0172(8) 0.0016(7)
C16 0.0481(11) 0.0620(13) 0.0577(12) 0.0108(9) 0.0016(9) -0.0007(10)
C17 0.0730(15) 0.0591(14) 0.0723(15) 0.0229(11) 0.0205(12) -0.0053(11)
C18 0.0644(14) 0.0619(14) 0.0622(13) -0.0024(11) -0.0085(11) 0.0021(11)
O5 0.141(5) 0.120(5) 0.152(5) 0.030(4) 0.087(4) 0.050(4)
C19 0.127(7) 0.145(8) 0.113(6) 0.004(6) 0.060(5) 0.030(5)
O1 0.0805(12) 0.0732(11) 0.0803(11) -0.0101(9) 0.0307(9) -0.0129(10)
O2 0.139(2) 0.123(2) 0.0857(16) -0.0216(16) 0.0300(15) -0.0303(14)
O3 0.176(3) 0.147(3) 0.0957(17) 0.028(2) 0.0274(18) -0.0217(18)
O4 0.195(3) 0.115(2) 0.0959(17) -0.022(2) 0.0239(18) 0.0127(15)
Cl2 0.0692(4) 0.0644(4) 0.0750(4) -0.0088(3) 0.0097(3) -0.0167(3)

loop_
_atom_type_symbol
_atom_type_description
_atom_type_scat_dispersion_real
_atom_type_scat_dispersion_imag
_atom_type_scat_source
C C 0.0033 0.0016 'International Tables Vol C Tables 4.2.6.8 and 6.1.1.4'
H H 0.0000 0.0000 'International Tables Vol C Tables 4.2.6.8 and 6.1.1.4'
N N 0.0061 0.0033 'International Tables Vol C Tables 4.2.6.8 and 6.1.1.4'
O O 0.0106 0.0060 'International Tables Vol C Tables 4.2.6.8 and 6.1.1.4'
Cl Cl 0.1484 0.1585 'International Tables Vol C Tables 4.2.6.8 and 6.1.1.4'
Cu Cu 0.3201 1.2651 'International Tables Vol C Tables 4.2.6.8 and 6.1.1.4'

loop_
_geom_angle_atom_site_label_1
_geom_angle_atom_site_label_2
_geom_angle_atom_site_label_3
_geom_angle_site_symmetry_1
_geom_angle_site_symmetry_3
_geom_angle
_geom_angle_publ_flag
N1 Cu1 N5 . . 173.03(7) ?
N1 Cu1 N4 . . 78.45(6) ?
N5 Cu1 N4 . . 97.22(6) ?
N1 Cu1 N8 . . 97.33(6) ?
N5 Cu1 N8 . . 77.82(6) ?
N4 Cu1 N8 . . 98.90(6) ?
N1 Cu1 Cl1 . . 93.19(5) ?
N5 Cu1 Cl1 . . 93.78(5) ?
N4 Cu1 Cl1 . . 128.60(4) ?
N8 Cu1 Cl1 . . 132.50(4) ?
C3 N1 C1 . . 107.14(17) ?
C3 N1 Cu1 . . 117.07(13) ?
C1 N1 Cu1 . . 135.76(15) ?
C3 N2 C2 . . 107.22(17) ?
C3 N2 C7 . . 127.23(19) ?
C2 N2 C7 . . 125.53(19) ?
C6 N3 N4 . . 111.62(15) ?
C6 N3 C9 . . 127.65(16) ?
N4 N3 C9 . . 120.72(15) ?
C4 N4 N3 . . 105.15(14) ?
C4 N4 Cu1 . . 110.79(11) ?
N3 N4 Cu1 . . 144.00(11) ?
C12 N5 C10 . . 106.69(18) ?
C12 N5 Cu1 . . 117.93(12) ?
C10 N5 Cu1 . . 135.37(15) ?
C12 N6 C11 . . 106.90(18) ?
C12 N6 C18 . . 127.53(18) ?
C11 N6 C18 . . 125.55(18) ?
C15 N7 N8 . . 111.44(15) ?
C15 N7 C16 . . 127.86(16) ?
N8 N7 C16 . . 120.70(15) ?
C13 N8 N7 . . 105.10(14) ?
C13 N8 Cu1 . . 110.70(11) ?
N7 N8 Cu1 . . 144.10(11) ?
C2 C1 N1 . . 108.2(2) ?
C2 C1 H1 . . 125.9 ?
N1 C1 H1 . . 125.9 ?
C1 C2 N2 . . 107.16(19) ?
C1 C2 H2 . . 126.4 ?
N2 C2 H2 . . 126.4 ?
N1 C3 N2 . . 110.32(17) ?
N1 C3 C4 . . 119.69(16) ?
N2 C3 C4 . . 129.94(17) ?
N4 C4 C5 . . 110.70(16) ?
N4 C4 C3 . . 113.73(15) ?
C5 C4 C3 . . 135.56(17) ?
C6 C5 C4 . . 105.54(16) ?
C6 C5 H5 . . 127.2 ?
C4 C5 H5 . . 127.2 ?
N3 C6 C5 . . 106.99(16) ?
N3 C6 C8 . . 122.76(19) ?
C5 C6 C8 . . 130.25(18) ?
N2 C7 H7A . . 109.5 ?
N2 C7 H7B . . 109.5 ?
H7A C7 H7B . . 109.5 ?
N2 C7 H7C . . 109.5 ?
H7A C7 H7C . . 109.5 ?
H7B C7 H7C . . 109.5 ?
C6 C8 H8A . . 109.5 ?
C6 C8 H8B . . 109.5 ?
H8A C8 H8B . . 109.5 ?
C6 C8 H8C . . 109.5 ?
H8A C8 H8C . . 109.5 ?
H8B C8 H8C . . 109.5 ?
N3 C9 H9A . . 109.5 ?
N3 C9 H9B . . 109.5 ?
H9A C9 H9B . . 109.5 ?
N3 C9 H9C . . 109.5 ?
H9A C9 H9C . . 109.5 ?
H9B C9 H9C . . 109.5 ?
C11 C10 N5 . . 108.7(2) ?
C11 C10 H10 . . 125.6 ?
N5 C10 H10 . . 125.6 ?
C10 C11 N6 . . 106.85(18) ?
C10 C11 H11 . . 126.6 ?
N6 C11 H11 . . 126.6 ?
N5 C12 N6 . . 110.84(16) ?
N5 C12 C13 . . 119.79(16) ?
N6 C12 C13 . . 129.37(18) ?
N8 C13 C14 . . 111.07(16) ?
N8 C13 C12 . . 113.71(15) ?
C14 C13 C12 . . 135.21(17) ?
C15 C14 C13 . . 105.27(16) ?
C15 C14 H14 . . 127.4 ?
C13 C14 H14 . . 127.4 ?
N7 C15 C14 . . 107.11(16) ?
N7 C15 C17 . . 122.55(19) ?
C14 C15 C17 . . 130.34(19) ?
N7 C16 H16A . . 109.5 ?
N7 C16 H16B . . 109.5 ?
H16A C16 H16B . . 109.5 ?
N7 C16 H16C . . 109.5 ?
H16A C16 H16C . . 109.5 ?
H16B C16 H16C . . 109.5 ?
C15 C17 H17A . . 109.5 ?
C15 C17 H17B . . 109.5 ?
H17A C17 H17B . . 109.5 ?
C15 C17 H17C . . 109.5 ?
H17A C17 H17C . . 109.5 ?
H17B C17 H17C . . 109.5 ?
N6 C18 H18A . . 109.5 ?
N6 C18 H18B . . 109.5 ?
H18A C18 H18B . . 109.5 ?
N6 C18 H18C . . 109.5 ?
H18A C18 H18C . . 109.5 ?
H18B C18 H18C . . 109.5 ?
C19 O5 H5A . . 109.5 ?
O5 C19 H19A . . 109.5 ?
O5 C19 H19B . . 109.5 ?
H19A C19 H19B . . 109.5 ?
O5 C19 H19C . . 109.5 ?
H19A C19 H19C . . 109.5 ?
H19B C19 H19C . . 109.5 ?
H1A O1 H1B . . 103.3 ?
H2A O2 H2B . . 110.7 ?
H3A O3 H3B . . 102.6 ?
H4A O4 H4B . . 111.9 ?

loop_
_geom_bond_atom_site_label_1
_geom_bond_atom_site_label_2
_geom_bond_site_symmetry_2
_geom_bond_distance
_geom_bond_publ_flag
Cu1 N1 . 1.9531(17) y
Cu1 N5 . 1.9545(17) y
Cu1 N4 . 2.2161(14) y
Cu1 N8 . 2.2415(14) y
Cu1 Cl1 . 2.2739(6) y
N1 C3 . 1.320(2) ?
N1 C1 . 1.374(3) ?
N2 C3 . 1.348(2) ?
N2 C2 . 1.368(3) ?
N2 C7 . 1.456(3) ?
N3 C6 . 1.350(2) ?
N3 N4 . 1.357(2) ?
N3 C9 . 1.450(3) ?
N4 C4 . 1.340(2) ?
N5 C12 . 1.314(3) ?
N5 C10 . 1.374(3) ?
N6 C12 . 1.346(2) ?
N6 C11 . 1.374(3) ?
N6 C18 . 1.467(3) ?
N7 C15 . 1.349(2) ?
N7 N8 . 1.354(2) ?
N7 C16 . 1.445(3) ?
N8 C13 . 1.337(2) ?
C1 C2 . 1.358(3) ?
C1 H1 . 0.93 ?
C2 H2 . 0.93 ?
C3 C4 . 1.450(3) ?
C4 C5 . 1.397(2) ?
C5 C6 . 1.372(3) ?
C5 H5 . 0.93 ?
C6 C8 . 1.493(3) ?
C7 H7A . 0.96 ?
C7 H7B . 0.96 ?
C7 H7C . 0.96 ?
C8 H8A . 0.96 ?
C8 H8B . 0.96 ?
C8 H8C . 0.96 ?
C9 H9A . 0.96 ?
C9 H9B . 0.96 ?
C9 H9C . 0.96 ?
C10 C11 . 1.351(4) ?
C10 H10 . 0.93 ?
C11 H11 . 0.93 ?
C12 C13 . 1.453(2) ?
C13 C14 . 1.390(3) ?
C14 C15 . 1.372(3) ?
C14 H14 . 0.93 ?
C15 C17 . 1.499(3) ?
C16 H16A . 0.96 ?
C16 H16B . 0.96 ?
C16 H16C . 0.96 ?
C17 H17A . 0.96 ?
C17 H17B . 0.96 ?
C17 H17C . 0.96 ?
C18 H18A . 0.96 ?
C18 H18B . 0.96 ?
C18 H18C . 0.96 ?
O5 C19 . 1.266(10) ?
O5 H5A . 0.82 ?
C19 H19A . 0.96 ?
C19 H19B . 0.96 ?
C19 H19C . 0.96 ?
O1 H1A . 0.85 ?
O1 H1B . 0.84 ?
O2 H2A . 0.83 ?
O2 H2B . 0.83 ?
O3 H3A . 0.85 ?
O3 H3B . 0.85 ?
O4 H4A . 0.84 ?
O4 H4B . 0.83 ?

loop_
_geom_hbond_atom_site_label_D
_geom_hbond_atom_site_label_H
_geom_hbond_atom_site_label_A
_geom_hbond_site_symmetry_A
_geom_hbond_distance_DH
_geom_hbond_distance_HA
_geom_hbond_distance_DA
_geom_hbond_angle_DHA
_geom_hbond_publ_flag
O1 H1A Cl2 3_665 0.85 2.33 3.162(2) 167 yes
O1 H1B Cl2 . 0.84 2.34 3.186(2) 175 yes
O2 H2A Cl2 . 0.83 2.39 3.205(3) 165 yes
O3 H3B Cl2 4_576 0.85 2.38 3.234(3) 174 yes
O4 H4A O1 . 0.84 1.98 2.793(3) 165 yes
O4 H4B O2 2_645 0.83 1.89 2.706(4) 165 yes
C11 H11 Cl2 2_745 0.93 2.75 3.592(2) 151 y
C18 H18C Cl1 2_755 0.96 2.76 3.708(3) 177 y

loop_
_geom_torsion_atom_site_label_1
_geom_torsion_atom_site_label_2
_geom_torsion_atom_site_label_3
_geom_torsion_atom_site_label_4
_geom_torsion_site_symmetry_1
_geom_torsion_site_symmetry_2
_geom_torsion_site_symmetry_3
_geom_torsion_site_symmetry_4
_geom_torsion
_geom_torsion_publ_flag
N4 Cu1 N1 C3 . . . . -4.61(13) ?
N8 Cu1 N1 C3 . . . . 93.03(14) ?
Cl1 Cu1 N1 C3 . . . . -133.39(13) ?
N4 Cu1 N1 C1 . . . . 177.6(2) ?
N8 Cu1 N1 C1 . . . . -84.8(2) ?
Cl1 Cu1 N1 C1 . . . . 48.8(2) ?
C6 N3 N4 C4 . . . . -0.30(19) ?
C9 N3 N4 C4 . . . . -179.64(18) ?
C6 N3 N4 Cu1 . . . . -177.04(15) ?
C9 N3 N4 Cu1 . . . . 3.6(3) ?
N1 Cu1 N4 C4 . . . . 4.05(12) ?
N5 Cu1 N4 C4 . . . . -170.41(12) ?
N8 Cu1 N4 C4 . . . . -91.68(12) ?
Cl1 Cu1 N4 C4 . . . . 88.86(12) ?
N1 Cu1 N4 N3 . . . . -179.3(2) ?
N5 Cu1 N4 N3 . . . . 6.2(2) ?
N8 Cu1 N4 N3 . . . . 84.9(2) ?
Cl1 Cu1 N4 N3 . . . . -94.5(2) ?
N4 Cu1 N5 C12 . . . . 95.69(14) ?
N8 Cu1 N5 C12 . . . . -1.91(13) ?
Cl1 Cu1 N5 C12 . . . . -134.62(13) ?
N4 Cu1 N5 C10 . . . . -83.1(2) ?
N8 Cu1 N5 C10 . . . . 179.3(2) ?
Cl1 Cu1 N5 C10 . . . . 46.61(19) ?
C15 N7 N8 C13 . . . . -0.05(19) ?
C16 N7 N8 C13 . . . . 179.66(17) ?
C15 N7 N8 Cu1 . . . . -175.72(15) ?
C16 N7 N8 Cu1 . . . . 4.0(3) ?
N1 Cu1 N8 C13 . . . . -172.90(11) ?
N5 Cu1 N8 C13 . . . . 2.02(11) ?
N4 Cu1 N8 C13 . . . . -93.51(11) ?
Cl1 Cu1 N8 C13 . . . . 85.92(12) ?
N1 Cu1 N8 N7 . . . . 2.63(19) ?
N5 Cu1 N8 N7 . . . . 177.6(2) ?
N4 Cu1 N8 N7 . . . . 82.02(19) ?
Cl1 Cu1 N8 N7 . . . . -98.55(19) ?
C3 N1 C1 C2 . . . . -0.7(2) ?
Cu1 N1 C1 C2 . . . . 177.22(15) ?
N1 C1 C2 N2 . . . . 0.4(2) ?
C3 N2 C2 C1 . . . . 0.1(2) ?
C7 N2 C2 C1 . . . . -178.17(19) ?
C1 N1 C3 N2 . . . . 0.8(2) ?
Cu1 N1 C3 N2 . . . . -177.57(11) ?
C1 N1 C3 C4 . . . . -176.90(16) ?
Cu1 N1 C3 C4 . . . . 4.7(2) ?
C2 N2 C3 N1 . . . . -0.6(2) ?
C7 N2 C3 N1 . . . . 177.67(18) ?
C2 N2 C3 C4 . . . . 176.81(18) ?
C7 N2 C3 C4 . . . . -4.9(3) ?
N3 N4 C4 C5 . . . . 0.24(19) ?
Cu1 N4 C4 C5 . . . . 178.19(11) ?
N3 N4 C4 C3 . . . . 179.21(14) ?
Cu1 N4 C4 C3 . . . . -2.84(17) ?
N1 C3 C4 N4 . . . . -0.8(2) ?
N2 C3 C4 N4 . . . . -178.02(17) ?
N1 C3 C4 C5 . . . . 177.79(19) ?
N2 C3 C4 C5 . . . . 0.6(3) ?
N4 C4 C5 C6 . . . . -0.1(2) ?
C3 C4 C5 C6 . . . . -178.75(19) ?
N4 N3 C6 C5 . . . . 0.2(2) ?
C9 N3 C6 C5 . . . . 179.53(19) ?
N4 N3 C6 C8 . . . . -178.74(17) ?
C9 N3 C6 C8 . . . . 0.5(3) ?
C4 C5 C6 N3 . . . . -0.1(2) ?
C4 C5 C6 C8 . . . . 178.80(19) ?
C12 N5 C10 C11 . . . . -0.5(2) ?
Cu1 N5 C10 C11 . . . . 178.32(15) ?
N5 C10 C11 N6 . . . . 0.4(3) ?
C12 N6 C11 C10 . . . . -0.1(2) ?
C18 N6 C11 C10 . . . . 178.7(2) ?
C10 N5 C12 N6 . . . . 0.5(2) ?
Cu1 N5 C12 N6 . . . . -178.63(12) ?
C10 N5 C12 C13 . . . . -179.30(16) ?
Cu1 N5 C12 C13 . . . . 1.6(2) ?
C11 N6 C12 N5 . . . . -0.2(2) ?
C18 N6 C12 N5 . . . . -179.04(19) ?
C11 N6 C12 C13 . . . . 179.52(18) ?
C18 N6 C12 C13 . . . . 0.7(3) ?
N7 N8 C13 C14 . . . . 0.25(18) ?
Cu1 N8 C13 C14 . . . . 177.54(12) ?
N7 N8 C13 C12 . . . . -179.07(13) ?
Cu1 N8 C13 C12 . . . . -1.78(17) ?
N5 C12 C13 N8 . . . . 0.3(2) ?
N6 C12 C13 N8 . . . . -179.36(17) ?
N5 C12 C13 C14 . . . . -178.76(19) ?
N6 C12 C13 C14 . . . . 1.5(3) ?
N8 C13 C14 C15 . . . . -0.4(2) ?
C12 C13 C14 C15 . . . . 178.76(19) ?
N8 N7 C15 C14 . . . . -0.2(2) ?
C16 N7 C15 C14 . . . . -179.86(19) ?
N8 N7 C15 C17 . . . . 179.76(18) ?
C16 N7 C15 C17 . . . . 0.1(3) ?
C13 C14 C15 N7 . . . . 0.3(2) ?
C13 C14 C15 C17 . . . . -179.6(2) ?
